data_4300188
loop_
_publ_author_name
'Pramatha Payra'
'Huichang Zhang'
'Wai Him Kwok'
'Maosheng Duan'
'Judith Gallucci'
'Michael K. Chan'

_publ_contact_author_address
;Departments of Chemistry and Biochemistry
The Ohio State University
100 West 18th Avenue
Columbus, OH 43210
;
_publ_contact_author_email chan@chemistry.ohio-state.edu
_publ_contact_author_fax 614-292-6773
_publ_contact_author_name 'Michael K. Chan'
_publ_contact_author_phone 614-292-8375
_publ_section_title
;
Structural Trends in First-Row Transition-Metal Bis(benzimidazole)
Complexes
;
_journal_name_full 'Inorganic Chemistry'
_journal_page_first 1076
_journal_page_last 1080
_journal_paper_doi 10.1021/ic991075a
_journal_volume 39
_journal_year 2000
_chemical_formula_sum 'C30 H22 Cl2 Cu N6 O8'
_chemical_formula_weight 728.98
_space_group_IT_number 14
_symmetry_cell_setting monoclinic
_symmetry_Int_Tables_number 14
_symmetry_space_group_name_Hall '-P 2yn'
_symmetry_space_group_name_H-M 'P 1 21/n 1'
_audit_creation_method SHELXL--93
_cell_angle_alpha 90.00
_cell_angle_beta 106.575(1)
_cell_angle_gamma 90.00
_cell_formula_units_Z 4
_cell_length_a 14.1489(2)
_cell_length_b 13.3826(2)
_cell_length_c 15.9805(2)
_cell_measurement_temperature 193
_cell_volume 2900.16(7)
_computing_data_reduction 'Denzo (Otwinowski & Minor, 1997) '
_computing_structure_refinement 'SHELXL--93 (Sheldrick, 1993)'
_computing_structure_solution 'SHELXS--86 (Sheldrick, 1990)'
_diffrn_ambient_temperature 193
_diffrn_measurement_device 'Nonius Kappa CCD'
_diffrn_radiation_monochromator graphite
_diffrn_radiation_source 'fine-focus sealed tube'
_diffrn_radiation_type MoK\a
_diffrn_radiation_wavelength 0.71073
_diffrn_reflns_av_R_equivalents 0.041
_diffrn_reflns_limit_h_max 18
_diffrn_reflns_limit_h_min -18
_diffrn_reflns_limit_k_max 17
_diffrn_reflns_limit_k_min -17
_diffrn_reflns_limit_l_max 20
_diffrn_reflns_limit_l_min -20
_diffrn_reflns_number 59885
_diffrn_reflns_theta_max 27.48
_diffrn_reflns_theta_min 2.27
_exptl_absorpt_coefficient_mu 1.003
_exptl_absorpt_correction_T_max 0.767
_exptl_absorpt_correction_T_min 0.708
_exptl_absorpt_correction_type 'Sortav (Blessing, 1995)'
_exptl_crystal_colour brown
_exptl_crystal_density_diffrn 1.670
_exptl_crystal_description 'irregular chunk'
_exptl_crystal_F_000 1484
_exptl_crystal_size_max 0.38
_exptl_crystal_size_mid 0.35
_exptl_crystal_size_min 0.27
_refine_diff_density_max 0.757
_refine_diff_density_min -0.763
_refine_ls_extinction_method none
_refine_ls_goodness_of_fit_all 1.037
_refine_ls_goodness_of_fit_obs 1.076
_refine_ls_hydrogen_treatment noref
_refine_ls_matrix_type full
_refine_ls_number_parameters 426
_refine_ls_number_reflns 6649
_refine_ls_number_restraints 0
_refine_ls_restrained_S_all 1.037
_refine_ls_restrained_S_obs 1.076
_refine_ls_R_factor_all 0.0527
_refine_ls_R_factor_obs 0.0426
_refine_ls_shift/esd_max 0.005
_refine_ls_structure_factor_coef Fsqd
_refine_ls_weighting_details 'w=1/[\s^2^(Fo^2^)+(0.0666P)^2^+2.8758P] where P=(Fo^2^+2Fc^2^)/3'
_refine_ls_weighting_scheme calc
_refine_ls_wR_factor_all 0.1214
_refine_ls_wR_factor_obs 0.1146
_reflns_number_observed 5565
_reflns_number_total 6649
_reflns_observed_criterion >2sigma(I)
_cod_depositor_comments
;
The following automatic conversions were performed:

'_refine_ls_weighting_scheme' value 'calc
w=1/[\s^2^(Fo^2^)+(0.0666P)^2^+2.8758P] where P=(Fo^2^+2Fc^2^)/3' was
changed to 'calc'. New tag '_refine_ls_weighting_details' was
created. The value of the new tag was set to
'w=1/[\s^2^(Fo^2^)+(0.0666P)^2^+2.8758P] where P=(Fo^2^+2Fc^2^)/3'.

Automatic conversion script
Id: cif_fix_values 3143 2015-03-26 13:38:13Z robertas 
;
_cod_original_sg_symbol_H-M 'P 21/n '
_cod_database_code 4300188

loop_
_symmetry_equiv_pos_as_xyz
'x, y, z'
'-x+1/2, y+1/2, -z+1/2'
'-x, -y, -z'
'x-1/2, -y-1/2, z-1/2'

loop_
_atom_site_aniso_label
_atom_site_aniso_U_11
_atom_site_aniso_U_22
_atom_site_aniso_U_33
_atom_site_aniso_U_23
_atom_site_aniso_U_13
_atom_site_aniso_U_12
Cu 0.0213(2) 0.0336(2) 0.0175(2) 0.00125(11) 0.00354(11) -0.00132(11)
Cl1 0.0310(3) 0.0405(3) 0.0293(3) -0.0033(2) 0.0112(2) -0.0075(2)
Cl2 0.0549(4) 0.0333(3) 0.0276(3) 0.0020(2) 0.0065(3) 0.0004(3)
O1 0.0688(15) 0.0511(13) 0.0418(11) 0.0108(10) 0.0257(10) 0.0077(11)
O2 0.077(2) 0.0511(13) 0.0406(11) -0.0102(10) 0.0330(11) -0.0183(11)
O3 0.086(2) 0.093(2) 0.080(2) 0.035(2) 0.048(2) 0.047(2)
O4 0.080(2) 0.172(4) 0.060(2) -0.032(2) 0.0271(15) -0.085(2)
O5 0.103(2) 0.0376(12) 0.056(2) 0.0039(11) -0.0210(14) -0.0024(13)
O6 0.131(2) 0.0498(14) 0.0456(13) -0.0134(11) 0.0253(15) -0.034(2)
O7 0.119(2) 0.085(2) 0.0302(12) -0.0055(12) 0.0163(13) -0.040(2)
O8 0.059(2) 0.179(4) 0.120(3) -0.024(3) 0.018(2) 0.025(2)
N1 0.0224(9) 0.0311(10) 0.0202(9) 0.0009(8) 0.0037(7) -0.0009(8)
N2 0.0223(9) 0.0311(10) 0.0201(9) 0.0019(8) 0.0037(7) -0.0030(8)
N3 0.0246(10) 0.0304(10) 0.0204(9) 0.0006(8) 0.0045(8) -0.0029(8)
N4 0.0251(10) 0.0326(10) 0.0212(9) 0.0000(8) 0.0052(8) -0.0002(8)
N5 0.0269(10) 0.0329(11) 0.0198(9) -0.0001(8) 0.0050(8) 0.0029(8)
N6 0.0335(11) 0.0367(11) 0.0204(10) 0.0037(8) 0.0053(8) -0.0049(9)
C1 0.0233(11) 0.0270(11) 0.0225(11) -0.0008(9) 0.0018(9) 0.0023(9)
C2 0.0255(11) 0.0273(12) 0.0240(11) -0.0012(9) 0.0028(9) 0.0027(9)
C3 0.0322(13) 0.0319(12) 0.0230(11) -0.0033(10) -0.0012(10) 0.0016(10)
C4 0.0243(12) 0.0342(13) 0.0332(13) -0.0048(11) -0.0021(10) -0.0021(10)
C5 0.0240(12) 0.0336(13) 0.0351(13) -0.0020(10) 0.0056(10) -0.0007(10)
C6 0.0233(11) 0.0298(12) 0.0260(12) -0.0018(9) 0.0038(9) 0.0006(9)
C7 0.0252(11) 0.0319(12) 0.0298(12) 0.0003(10) 0.0097(10) -0.0006(10)
C8 0.0285(12) 0.0317(12) 0.0255(12) -0.0020(10) 0.0110(10) -0.0046(10)
C9 0.0309(13) 0.0396(14) 0.0324(13) -0.0046(11) 0.0093(11) -0.0024(11)
C10 0.0373(14) 0.0403(15) 0.044(2) -0.0062(12) 0.0208(12) -0.0013(12)
C11 0.048(2) 0.0411(15) 0.0330(14) -0.0081(12) 0.0209(12) -0.0051(12)
C12 0.0378(14) 0.0398(14) 0.0239(12) -0.0037(10) 0.0094(10) -0.0070(11)
C13 0.0314(12) 0.0314(12) 0.0248(11) -0.0020(10) 0.0106(10) -0.0045(10)
C14 0.0293(12) 0.0333(12) 0.0201(11) -0.0004(10) 0.0034(9) -0.0063(10)
C15 0.057(2) 0.060(2) 0.0274(13) 0.0135(13) 0.0153(13) 0.001(2)
C16 0.0317(12) 0.0316(12) 0.0249(11) 0.0040(10) 0.0039(10) -0.0071(10)
C17 0.0373(14) 0.0383(14) 0.0272(12) 0.0116(11) 0.0012(10) -0.0035(11)
C18 0.0280(12) 0.0369(14) 0.0380(14) 0.0120(12) -0.0008(11) 0.0009(11)
C19 0.0259(12) 0.0349(13) 0.0341(13) 0.0070(11) 0.0037(10) -0.0008(10)
C20 0.0245(11) 0.0287(12) 0.0259(11) 0.0033(9) 0.0021(9) -0.0037(9)
C21 0.0253(11) 0.0262(11) 0.0240(11) 0.0033(9) 0.0017(9) -0.0049(9)
C22 0.0235(11) 0.0313(12) 0.0263(12) 0.0022(9) 0.0055(9) -0.0041(9)
C23 0.0260(11) 0.0277(11) 0.0222(11) 0.0024(9) 0.0079(9) 0.0013(9)
C24 0.0257(12) 0.0362(13) 0.0278(12) 0.0031(10) 0.0043(10) -0.0015(10)
C25 0.0301(13) 0.0365(13) 0.0399(14) 0.0054(11) 0.0126(11) -0.0048(11)
C26 0.0398(14) 0.0367(14) 0.0305(13) 0.0075(11) 0.0138(11) -0.0011(11)
C27 0.0312(12) 0.0353(13) 0.0243(12) 0.0058(10) 0.0061(10) 0.0024(10)
C28 0.0258(11) 0.0296(12) 0.0228(11) 0.0002(9) 0.0074(9) 0.0005(9)
C29 0.0254(11) 0.0292(12) 0.0198(11) 0.0025(9) 0.0040(9) 0.0042(9)
C30 0.0374(14) 0.0445(15) 0.0211(11) -0.0043(11) 0.0077(10) 0.0035(12)

loop_
_atom_site_label
_atom_site_type_symbol
_atom_site_fract_x
_atom_site_fract_y
_atom_site_fract_z
_atom_site_U_iso_or_equiv
_atom_site_thermal_displace_type
_atom_site_occupancy
_atom_site_calc_flag
_atom_site_refinement_flags
_atom_site_disorder_group
Cu Cu 0.75256(2) 0.22250(2) 0.48214(2) 0.02456(10) Uani 1 d . .
Cl1 Cl 0.73670(4) -0.06114(5) 0.51560(4) 0.0330(2) Uani 1 d . .
Cl2 Cl 0.73213(6) 0.48102(5) 0.48359(4) 0.0397(2) Uani 1 d . .
O1 O 0.7479(2) 0.0172(2) 0.45740(14) 0.0518(6) Uani 1 d . .
O2 O 0.7329(2) -0.0213(2) 0.59771(14) 0.0530(6) Uani 1 d . .
O3 O 0.8213(2) -0.1242(2) 0.5318(2) 0.0812(9) Uani 1 d . .
O4 O 0.6522(2) -0.1187(3) 0.4770(2) 0.1026(13) Uani 1 d . .
O5 O 0.7717(2) 0.3913(2) 0.5246(2) 0.0748(9) Uani 1 d . .
O6 O 0.7825(3) 0.5636(2) 0.5306(2) 0.0756(8) Uani 1 d . .
O7 O 0.7321(2) 0.4800(2) 0.39513(15) 0.0793(9) Uani 1 d . .
O8 O 0.6293(2) 0.4822(4) 0.4824(3) 0.1210(15) Uani 1 d . .
N1 N 0.68742(14) 0.22172(15) 0.35849(12) 0.0251(4) Uani 1 d . .
N2 N 0.88462(14) 0.21592(15) 0.45095(12) 0.0250(4) Uani 1 d . .
N3 N 0.81732(14) 0.1892(2) 0.60199(12) 0.0255(4) Uani 1 d . .
N4 N 0.62045(15) 0.21153(15) 0.51100(13) 0.0266(4) Uani 1 d . .
N5 N 0.66057(15) 0.2021(2) 0.21529(12) 0.0269(4) Uani 1 d . .
N6 N 0.8460(2) 0.1428(2) 0.74054(13) 0.0307(5) Uani 1 d . .
C1 C 0.5956(2) 0.1800(2) 0.32477(15) 0.0252(5) Uani 1 d . .
C2 C 0.5767(2) 0.1680(2) 0.2351(2) 0.0265(5) Uani 1 d . .
C3 C 0.4873(2) 0.1304(2) 0.1833(2) 0.0309(5) Uani 1 d . .
H3 H 0.4745(2) 0.1233(2) 0.1233(2) 0.037 Uiso 1 calc R .
C4 C 0.4183(2) 0.1042(2) 0.2261(2) 0.0327(5) Uani 1 d . .
H4 H 0.3574(2) 0.0795(2) 0.1936(2) 0.039 Uiso 1 calc R .
C5 C 0.4374(2) 0.1136(2) 0.3165(2) 0.0315(5) Uani 1 d . .
H5 H 0.3896(2) 0.0936(2) 0.3427(2) 0.038 Uiso 1 calc R .
C6 C 0.5267(2) 0.1524(2) 0.3683(2) 0.0270(5) Uani 1 d . .
C7 C 0.5417(2) 0.1719(2) 0.4600(2) 0.0286(5) Uani 1 d . .
H7 H 0.4913(2) 0.1547(2) 0.4840(2) 0.034 Uiso 1 calc R .
C8 C 0.6120(2) 0.2472(2) 0.5931(2) 0.0279(5) Uani 1 d . .
C9 C 0.5260(2) 0.2970(2) 0.5948(2) 0.0342(6) Uani 1 d . .
H9 H 0.4750(2) 0.3040(2) 0.5434(2) 0.041 Uiso 1 calc R .
C10 C 0.5156(2) 0.3361(2) 0.6717(2) 0.0386(6) Uani 1 d . .
H10 H 0.4565(2) 0.3661(2) 0.6724(2) 0.046 Uiso 1 calc R .
C11 C 0.5924(2) 0.3308(2) 0.7476(2) 0.0389(6) Uani 1 d . .
H11 H 0.5862(2) 0.3596(2) 0.7987(2) 0.047 Uiso 1 calc R .
C12 C 0.6786(2) 0.2827(2) 0.7472(2) 0.0337(6) Uani 1 d . .
H12 H 0.7301(2) 0.2795(2) 0.7984(2) 0.040 Uiso 1 calc R .
C13 C 0.6901(2) 0.2384(2) 0.6708(2) 0.0286(5) Uani 1 d . .
C14 C 0.7820(2) 0.1900(2) 0.67135(15) 0.0283(5) Uani 1 d . .
C15 C 0.8310(2) 0.1136(3) 0.8245(2) 0.0473(7) Uani 1 d . .
H15A H 0.8599(16) 0.1630(9) 0.8679(4) 0.071 Uiso 1 calc R .
H15B H 0.8617(15) 0.0501(9) 0.8422(8) 0.071 Uiso 1 calc R .
H15C H 0.7616(2) 0.1088(18) 0.8183(4) 0.071 Uiso 1 calc R .
C16 C 0.9263(2) 0.1117(2) 0.7138(2) 0.0302(5) Uani 1 d . .
C17 C 1.0139(2) 0.0656(2) 0.7577(2) 0.0359(6) Uani 1 d . .
H17 H 1.0289(2) 0.0504(2) 0.8168(2) 0.043 Uiso 1 calc R .
C18 C 1.0785(2) 0.0430(2) 0.7091(2) 0.0364(6) Uani 1 d . .
H18 H 1.1370(2) 0.0097(2) 0.7360(2) 0.044 Uiso 1 calc R .
C19 C 1.0580(2) 0.0690(2) 0.6213(2) 0.0326(5) Uani 1 d . .
H19 H 1.1027(2) 0.0519(2) 0.5908(2) 0.039 Uiso 1 calc R .
C20 C 0.9719(2) 0.1201(2) 0.5781(2) 0.0274(5) Uani 1 d . .
C21 C 0.9059(2) 0.1403(2) 0.6267(2) 0.0263(5) Uani 1 d . .
C22 C 0.9590(2) 0.1616(2) 0.4921(2) 0.0274(5) Uani 1 d . .
H22 H 1.0073(2) 0.1484(2) 0.4645(2) 0.033 Uiso 1 calc R .
C23 C 0.8967(2) 0.2714(2) 0.37817(15) 0.0251(5) Uani 1 d . .
C24 C 0.9857(2) 0.3202(2) 0.3865(2) 0.0306(5) Uani 1 d . .
H24 H 1.0363(2) 0.3147(2) 0.4383(2) 0.037 Uiso 1 calc R .
C25 C 0.9998(2) 0.3769(2) 0.3185(2) 0.0350(6) Uani 1 d . .
H25 H 1.0604(2) 0.4074(2) 0.3243(2) 0.042 Uiso 1 calc R .
C26 C 0.9244(2) 0.3883(2) 0.2422(2) 0.0349(6) Uani 1 d . .
H26 H 0.9335(2) 0.4277(2) 0.1972(2) 0.042 Uiso 1 calc R .
C27 C 0.8353(2) 0.3410(2) 0.2332(2) 0.0306(5) Uani 1 d . .
H27 H 0.7847(2) 0.3491(2) 0.1817(2) 0.037 Uiso 1 calc R .
C28 C 0.8197(2) 0.2812(2) 0.2998(2) 0.0260(5) Uani 1 d . .
C29 C 0.7248(2) 0.2344(2) 0.29100(15) 0.0253(5) Uani 1 d . .
C30 C 0.6774(2) 0.1902(2) 0.1295(2) 0.0345(6) Uani 1 d . .
H30A H 0.6546(14) 0.2488(7) 0.0949(5) 0.052 Uiso 1 calc R .
H30B H 0.6419(12) 0.1328(9) 0.1008(6) 0.052 Uiso 1 calc R .
H30C H 0.7465(3) 0.1813(15) 0.1367(2) 0.052 Uiso 1 calc R .

loop_
_atom_type_symbol
_atom_type_description
_atom_type_scat_dispersion_real
_atom_type_scat_dispersion_imag
_atom_type_scat_source
Cu Cu 0.3201 1.2651 'International Tables Vol C Tables 4.2.6.8 and 6.1.1.4'
C C 0.0033 0.0016 'International Tables Vol C Tables 4.2.6.8 and 6.1.1.4'
N N 0.0061 0.0033 'International Tables Vol C Tables 4.2.6.8 and 6.1.1.4'
H H 0.0000 0.0000 'International Tables Vol C Tables 4.2.6.8 and 6.1.1.4'
Cl Cl 0.1484 0.1585 'International Tables Vol C Tables 4.2.6.8 and 6.1.1.4'
O O 0.0106 0.0060 'International Tables Vol C Tables 4.2.6.8 and 6.1.1.4'

loop_
_geom_angle_atom_site_label_1
_geom_angle_atom_site_label_2
_geom_angle_atom_site_label_3
_geom_angle
_geom_angle_site_symmetry_1
_geom_angle_site_symmetry_3
_geom_angle_publ_flag
N3 Cu N1 166.28(9) . . ?
N3 Cu N4 88.02(8) . . ?
N1 Cu N4 91.73(8) . . ?
N3 Cu N2 91.35(8) . . ?
N1 Cu N2 87.33(8) . . ?
N4 Cu N2 173.40(8) . . ?
N3 Cu O5 87.29(9) . . ?
N1 Cu O5 106.43(8) . . ?
N4 Cu O5 92.34(10) . . ?
N2 Cu O5 94.19(10) . . ?
O4 Cl1 O3 108.6(3) . . ?
O4 Cl1 O2 110.8(2) . . ?
O3 Cl1 O2 107.6(2) . . ?
O4 Cl1 O1 110.6(2) . . ?
O3 Cl1 O1 107.9(2) . . ?
O2 Cl1 O1 111.18(14) . . ?
O5 Cl2 O6 110.3(2) . . ?
O5 Cl2 O7 110.2(2) . . ?
O6 Cl2 O7 113.3(2) . . ?
O5 Cl2 O8 106.3(2) . . ?
O6 Cl2 O8 110.5(2) . . ?
O7 Cl2 O8 105.8(2) . . ?
Cl2 O5 Cu 133.52(14) . . ?
C29 N1 C1 106.4(2) . . ?
C29 N1 Cu 129.9(2) . . ?
C1 N1 Cu 121.7(2) . . ?
C22 N2 C23 115.9(2) . . ?
C22 N2 Cu 124.1(2) . . ?
C23 N2 Cu 119.98(15) . . ?
C14 N3 C21 107.0(2) . . ?
C14 N3 Cu 129.6(2) . . ?
C21 N3 Cu 122.4(2) . . ?
C7 N4 C8 115.6(2) . . ?
C7 N4 Cu 124.3(2) . . ?
C8 N4 Cu 120.0(2) . . ?
C29 N5 C2 107.4(2) . . ?
C29 N5 C30 128.4(2) . . ?
C2 N5 C30 123.7(2) . . ?
C14 N6 C16 107.5(2) . . ?
C14 N6 C15 128.7(2) . . ?
C16 N6 C15 123.1(2) . . ?
N1 C1 C2 109.4(2) . . ?
N1 C1 C6 128.8(2) . . ?
C2 C1 C6 121.8(2) . . ?
N5 C2 C1 105.8(2) . . ?
N5 C2 C3 132.3(2) . . ?
C1 C2 C3 121.9(2) . . ?
C4 C3 C2 116.5(2) . . ?
C4 C3 H3 121.73(14) . . ?
C2 C3 H3 121.73(15) . . ?
C3 C4 C5 122.1(2) . . ?
C3 C4 H4 118.97(14) . . ?
C5 C4 H4 118.97(15) . . ?
C4 C5 C6 121.4(2) . . ?
C4 C5 H5 119.29(15) . . ?
C6 C5 H5 119.29(15) . . ?
C5 C6 C1 116.3(2) . . ?
C5 C6 C7 121.0(2) . . ?
C1 C6 C7 122.4(2) . . ?
N4 C7 C6 124.4(2) . . ?
N4 C7 H7 117.79(14) . . ?
C6 C7 H7 117.79(13) . . ?
C9 C8 C13 119.4(2) . . ?
C9 C8 N4 118.5(2) . . ?
C13 C8 N4 121.9(2) . . ?
C10 C9 C8 120.9(2) . . ?
C10 C9 H9 119.6(2) . . ?
C8 C9 H9 119.56(15) . . ?
C11 C10 C9 120.3(3) . . ?
C11 C10 H10 119.9(2) . . ?
C9 C10 H10 119.9(2) . . ?
C10 C11 C12 119.7(2) . . ?
C10 C11 H11 120.2(2) . . ?
C12 C11 H11 120.2(2) . . ?
C11 C12 C13 121.5(2) . . ?
C11 C12 H12 119.3(2) . . ?
C13 C12 H12 119.3(2) . . ?
C12 C13 C8 118.2(2) . . ?
C12 C13 C14 120.6(2) . . ?
C8 C13 C14 121.2(2) . . ?
N3 C14 N6 110.3(2) . . ?
N3 C14 C13 123.0(2) . . ?
N6 C14 C13 126.6(2) . . ?
N6 C15 H15A 109.5(2) . . ?
N6 C15 H15B 109.5(2) . . ?
H15A C15 H15B 109.5 . . ?
N6 C15 H15C 109.5(2) . . ?
H15A C15 H15C 109.5 . . ?
H15B C15 H15C 109.5 . . ?
C17 C16 N6 132.2(2) . . ?
C17 C16 C21 122.1(2) . . ?
N6 C16 C21 105.7(2) . . ?
C16 C17 C18 116.8(2) . . ?
C16 C17 H17 121.6(2) . . ?
C18 C17 H17 121.62(14) . . ?
C17 C18 C19 121.8(2) . . ?
C17 C18 H18 119.11(15) . . ?
C19 C18 H18 119.1(2) . . ?
C18 C19 C20 121.4(2) . . ?
C18 C19 H19 119.3(2) . . ?
C20 C19 H19 119.29(15) . . ?
C19 C20 C21 116.5(2) . . ?
C19 C20 C22 120.9(2) . . ?
C21 C20 C22 122.0(2) . . ?
N3 C21 C16 109.4(2) . . ?
N3 C21 C20 129.2(2) . . ?
C16 C21 C20 121.4(2) . . ?
N2 C22 C20 124.3(2) . . ?
N2 C22 H22 117.85(14) . . ?
C20 C22 H22 117.85(14) . . ?
C24 C23 C28 119.3(2) . . ?
C24 C23 N2 118.7(2) . . ?
C28 C23 N2 121.9(2) . . ?
C25 C24 C23 120.7(2) . . ?
C25 C24 H24 119.63(15) . . ?
C23 C24 H24 119.63(14) . . ?
C26 C25 C24 120.3(2) . . ?
C26 C25 H25 119.83(15) . . ?
C24 C25 H25 119.83(15) . . ?
C27 C26 C25 119.6(2) . . ?
C27 C26 H26 120.19(15) . . ?
C25 C26 H26 120.19(15) . . ?
C26 C27 C28 121.3(2) . . ?
C26 C27 H27 119.34(15) . . ?
C28 C27 H27 119.34(14) . . ?
C27 C28 C23 118.6(2) . . ?
C27 C28 C29 121.0(2) . . ?
C23 C28 C29 120.3(2) . . ?
N1 C29 N5 111.0(2) . . ?
N1 C29 C28 122.9(2) . . ?
N5 C29 C28 126.1(2) . . ?
N5 C30 H30A 109.47(14) . . ?
N5 C30 H30B 109.47(14) . . ?
H30A C30 H30B 109.5 . . ?
N5 C30 H30C 109.47(13) . . ?
H30A C30 H30C 109.5 . . ?
H30B C30 H30C 109.5 . . ?

loop_
_geom_bond_atom_site_label_1
_geom_bond_atom_site_label_2
_geom_bond_distance
_geom_bond_site_symmetry_2
_geom_bond_publ_flag
Cu N3 1.925(2) . ?
Cu N1 1.928(2) . ?
Cu N4 2.054(2) . ?
Cu N2 2.068(2) . ?
Cu O5 2.352(2) . ?
Cl1 O4 1.408(3) . ?
Cl1 O3 1.427(3) . ?
Cl1 O2 1.431(2) . ?
Cl1 O1 1.440(2) . ?
Cl2 O5 1.405(3) . ?
Cl2 O6 1.411(2) . ?
Cl2 O7 1.414(2) . ?
Cl2 O8 1.449(3) . ?
N1 C29 1.341(3) . ?
N1 C1 1.376(3) . ?
N2 C22 1.293(3) . ?
N2 C23 1.431(3) . ?
N3 C14 1.340(3) . ?
N3 C21 1.368(3) . ?
N4 C7 1.292(3) . ?
N4 C8 1.433(3) . ?
N5 C29 1.360(3) . ?
N5 C2 1.389(3) . ?
N5 C30 1.464(3) . ?
N6 C14 1.368(3) . ?
N6 C16 1.388(3) . ?
N6 C15 1.470(3) . ?
C1 C2 1.390(3) . ?
C1 C6 1.399(3) . ?
C2 C3 1.393(3) . ?
C3 C4 1.388(4) . ?
C3 H3 0.93 . ?
C4 C5 1.397(4) . ?
C4 H4 0.93 . ?
C5 C6 1.398(3) . ?
C5 H5 0.93 . ?
C6 C7 1.444(3) . ?
C7 H7 0.93 . ?
C8 C9 1.394(4) . ?
C8 C13 1.412(3) . ?
C9 C10 1.383(4) . ?
C9 H9 0.93 . ?
C10 C11 1.380(4) . ?
C10 H10 0.93 . ?
C11 C12 1.380(4) . ?
C11 H11 0.93 . ?
C12 C13 1.407(3) . ?
C12 H12 0.93 . ?
C13 C14 1.450(4) . ?
C15 H15A 0.96 . ?
C15 H15B 0.96 . ?
C15 H15C 0.96 . ?
C16 C17 1.383(4) . ?
C16 C21 1.391(3) . ?
C17 C18 1.391(4) . ?
C17 H17 0.93 . ?
C18 C19 1.394(4) . ?
C18 H18 0.93 . ?
C19 C20 1.397(3) . ?
C19 H19 0.93 . ?
C20 C21 1.401(3) . ?
C20 C22 1.444(3) . ?
C22 H22 0.93 . ?
C23 C24 1.390(3) . ?
C23 C28 1.412(3) . ?
C24 C25 1.386(4) . ?
C24 H24 0.93 . ?
C25 C26 1.381(4) . ?
C25 H25 0.93 . ?
C26 C27 1.380(4) . ?
C26 H26 0.93 . ?
C27 C28 1.400(3) . ?
C27 H27 0.93 . ?
C28 C29 1.451(3) . ?
C30 H30A 0.96 . ?
C30 H30B 0.96 . ?
C30 H30C 0.96 . ?
